data_4518117
loop_
_publ_author_name
'Gogia, Alisha'
'Das, Prasenjit'
'Mandal, Sanjay K.'

_publ_section_title
;
 Tunable Strategies Involving Flexibility and Angularity of Dual Linkers
 for a 3D Metal-Organic Framework Capable of Multimedia Iodine Capture.
;
_journal_name_full 'ACS applied materials &amp; interfaces'
_journal_paper_doi 10.1021/acsami.0c13094
_journal_year 2020
_chemical_formula_moiety 'C30 H26 Mn N5 O6'
_chemical_formula_sum 'C30 H26 Mn N5 O6'
_chemical_formula_weight 607.50
_space_group_crystal_system orthorhombic
_space_group_IT_number 60
_space_group_name_Hall '-P 2n 2ab'
_space_group_name_H-M_alt 'P b c n'
_atom_sites_solution_hydrogens mixed
_atom_sites_solution_primary iterative
_cell_angle_alpha 90
_cell_angle_beta 90
_cell_angle_gamma 90
_cell_formula_units_Z 8
_cell_length_a 16.4435(8)
_cell_length_b 25.9075(14)
_cell_length_c 14.3563(7)
_cell_measurement_reflns_used 2126
_cell_measurement_temperature 100.(2)
_cell_measurement_theta_max 23.3567
_cell_measurement_theta_min 2.0524
_cell_volume 6115.9(5)
_computing_cell_refinement 'SAINT V8.34A (Bruker AXS Inc., 2013)'
_computing_data_reduction 'SAINT V8.34A (Bruker AXS Inc., 2013)'
_computing_structure_refinement 'SHELXL-2014/7 (Sheldrick, 2014)'
_computing_structure_solution 'olex2.solve (Bourhis et al., 2015)'
_diffrn_ambient_temperature 100.(2)
_diffrn_detector_area_resol_mean 8.3333
_diffrn_measured_fraction_theta_full 0.993
_diffrn_measured_fraction_theta_max 0.993
_diffrn_measurement_device_type 'Bruker Kappa APEX II'
_diffrn_measurement_method 'phi and omega scan'
_diffrn_radiation_monochromator Graphite
_diffrn_radiation_type 'Mo K\a'
_diffrn_radiation_wavelength 0.71073
_diffrn_reflns_av_R_equivalents 0.0847
_diffrn_reflns_av_unetI/netI 0.0538
_diffrn_reflns_limit_h_max 19
_diffrn_reflns_limit_h_min -19
_diffrn_reflns_limit_k_max 27
_diffrn_reflns_limit_k_min -30
_diffrn_reflns_limit_l_max 17
_diffrn_reflns_limit_l_min -17
_diffrn_reflns_number 36302
_diffrn_reflns_theta_full 25.11
_diffrn_reflns_theta_max 25.11
_diffrn_reflns_theta_min 1.47
_diffrn_source 'Sealed tube'
_diffrn_source_type 'Fine Focus'
_exptl_absorpt_coefficient_mu 0.481
_exptl_absorpt_correction_T_max 0.75
_exptl_absorpt_correction_T_min 0.66
_exptl_absorpt_correction_type multi-scan
_exptl_absorpt_process_details 'SADABS V2014/5 (Bruker AXS Inc.)'
_exptl_crystal_colour colorless
_exptl_crystal_density_diffrn 1.320
_exptl_crystal_density_method 'not measured'
_exptl_crystal_description needle
_exptl_crystal_F_000 2512
_exptl_crystal_size_max 0.200
_exptl_crystal_size_mid 0.200
_exptl_crystal_size_min 0.200
_refine_diff_density_max 0.668
_refine_diff_density_min -0.544
_refine_ls_extinction_coef 0.0044(4)
_refine_ls_extinction_method 'SHELXL-2014/7 (Sheldrick 2014'
_refine_ls_goodness_of_fit_ref 1.087
_refine_ls_hydrogen_treatment constr
_refine_ls_matrix_type full
_refine_ls_number_parameters 381
_refine_ls_number_reflns 5427
_refine_ls_number_restraints 0
_refine_ls_restrained_S_all 1.087
_refine_ls_R_factor_all 0.0775
_refine_ls_R_factor_gt 0.0495
_refine_ls_shift/su_max 0.000
_refine_ls_shift/su_mean 0.000
_refine_ls_structure_factor_coef Fsqd
_refine_ls_weighting_details 'w=1/[\s^2^(Fo^2^)+(0.0870P)^2^] where P=(Fo^2^+2Fc^2^)/3'
_refine_ls_weighting_scheme calc
_refine_ls_wR_factor_gt 0.1291
_refine_ls_wR_factor_ref 0.1516
_reflns_number_gt 3842
_reflns_number_total 5427
_reflns_threshold_expression 'I > 2\s(I)'
_cod_data_source_file am0c13094_si_002.cif
_cod_data_source_block 1
_cod_database_code 4518117

loop_
_space_group_symop_operation_xyz
'x, y, z'
'x+1/2, -y+1/2, -z'
'-x, y, -z+1/2'
'-x+1/2, -y+1/2, z+1/2'
'-x, -y, -z'
'-x-1/2, y-1/2, z'
'x, -y, z-1/2'
'x-1/2, y-1/2, -z-1/2'

loop_
_atom_site_type_symbol
_atom_site_label
_atom_site_fract_x
_atom_site_fract_y
_atom_site_fract_z
_atom_site_U_iso_or_equiv
_atom_site_adp_type
_atom_site_calc_flag
_atom_site_refinement_flags_adp
_atom_site_refinement_flags_occupancy
_atom_site_refinement_flags_posn
_atom_site_occupancy
_atom_site_disorder_assembly
_atom_site_disorder_group
Mn Mn1 0.22718(3) 0.26940(2) 0.61343(3) 0.01894(18) Uani d . . . 1 . .
O O1 0.12503(13) 0.31164(9) 0.54847(16) 0.0272(6) Uani d . . . 1 . .
H H1A 0.086 0.3158 0.5884 0.041 Uiso d U . R 1 . .
H H1B 0.1029 0.2931 0.505 0.041 Uiso d U . R 1 . .
O O2 0.20966(13) 0.21068(9) 0.50611(15) 0.0220(5) Uani d . . . 1 . .
O O3 0.09504(19) 0.23503(11) 0.4368(2) 0.0594(10) Uani d . . . 1 . .
O O4 0.07067(12) 0.01861(8) 0.16862(15) 0.0186(5) Uani d . . . 1 . .
O O5 0.31357(13) 0.32253(9) 0.55769(15) 0.0238(5) Uani d . . . 1 . .
O O6 0.23327(15) 0.38231(11) 0.4951(2) 0.0519(9) Uani d . . . 1 . .
N N1 0.15709(16) -0.04209(11) 0.1255(2) 0.0249(7) Uani d . . . 1 . .
N N2 0.19891(16) -0.00502(11) 0.1802(2) 0.0264(7) Uani d . . . 1 . .
N N3 0.33186(16) 0.21677(11) 0.65645(19) 0.0221(6) Uani d . . . 1 . .
N N4 0.17497(15) 0.20793(10) 0.71655(18) 0.0196(6) Uani d . . . 1 . .
N N5 0.17885(16) 0.31394(10) 0.73992(19) 0.0226(6) Uani d . . . 1 . .
C C1 0.1554(2) 0.20610(13) 0.4455(2) 0.0231(8) Uani d . . . 1 . .
C C2 0.15849(18) 0.16018(12) 0.3810(2) 0.0176(7) Uani d . . . 1 . .
C C3 0.20907(18) 0.11800(13) 0.3972(2) 0.0198(7) Uani d . . . 1 . .
H H3 0.2453 0.1185 0.4487 0.024 Uiso calc U . R 1 . .
C C4 0.20709(18) 0.07541(12) 0.3390(2) 0.0204(7) Uani d . . . 1 . .
H H4 0.2418 0.0468 0.3505 0.024 Uiso calc U . R 1 . .
C C5 0.15340(18) 0.07473(12) 0.2629(2) 0.0184(7) Uani d . . . 1 . .
C C6 0.1041(2) 0.11706(13) 0.2456(2) 0.0211(7) Uani d . . . 1 . .
H H6 0.0684 0.1169 0.1937 0.025 Uiso calc U . R 1 . .
C C7 0.1069(2) 0.15953(13) 0.3039(2) 0.0229(8) Uani d . . . 1 . .
H H7 0.0733 0.1885 0.2912 0.027 Uiso calc U . R 1 . .
C C8 0.14584(18) 0.02924(12) 0.2035(2) 0.0186(7) Uani d . . . 1 . .
C C9 0.08249(19) -0.02638(12) 0.1215(2) 0.0188(7) Uani d . . . 1 . .
C C10 0.01188(18) -0.05188(12) 0.0811(2) 0.0185(7) Uani d . . . 1 . .
C C11 0.02125(19) -0.09845(12) 0.0323(2) 0.0197(7) Uani d . . . 1 . .
H H11 0.0742 -0.1119 0.0217 0.024 Uiso calc U . R 1 . .
C C12 -0.04617(19) -0.12487(12) -0.0005(2) 0.0192(7) Uani d . . . 1 . .
H H12 -0.0392 -0.1564 -0.0332 0.023 Uiso calc U . R 1 . .
C C13 -0.12396(19) -0.10545(12) 0.0143(2) 0.0194(7) Uani d . . . 1 . .
C C14 -0.1333(2) -0.05833(13) 0.0605(2) 0.0238(8) Uani d . . . 1 . .
H H14 -0.1862 -0.0444 0.0696 0.029 Uiso calc U . R 1 . .
C C15 -0.06577(19) -0.03181(13) 0.0928(2) 0.0232(8) Uani d . . . 1 . .
H H15 -0.0727 0.0004 0.1234 0.028 Uiso calc U . R 1 . .
C C16 0.3017(2) 0.36451(13) 0.5154(2) 0.0236(8) Uani d . . . 1 . .
C C17 0.1487(2) 0.36225(14) 0.7364(2) 0.0276(8) Uani d . . . 1 . .
H H17 0.1636 0.3838 0.6856 0.033 Uiso calc U . R 1 . .
C C18 0.0970(2) 0.38184(15) 0.8035(3) 0.0330(9) Uani d . . . 1 . .
H H18 0.0768 0.4161 0.7987 0.04 Uiso calc U . R 1 . .
C C19 0.0753(2) 0.35113(16) 0.8773(3) 0.0362(10) Uani d . . . 1 . .
H H19 0.0392 0.3636 0.9238 0.043 Uiso calc U . R 1 . .
C C20 0.1068(2) 0.30153(15) 0.8831(2) 0.0313(9) Uani d . . . 1 . .
H H20 0.0936 0.2798 0.9342 0.038 Uiso calc U . R 1 . .
C C21 0.15795(19) 0.28439(13) 0.8131(2) 0.0233(8) Uani d . . . 1 . .
C C22 0.1908(2) 0.23031(13) 0.8105(2) 0.0238(8) Uani d . . . 1 . .
H H22A 0.25 0.2307 0.8231 0.029 Uiso calc U . R 1 . .
H H22B 0.164 0.2091 0.8589 0.029 Uiso calc U . R 1 . .
C C23 0.4108(2) 0.22429(14) 0.6355(2) 0.0257(8) Uani d . . . 1 . .
H H23 0.4282 0.2581 0.6196 0.031 Uiso calc U . R 1 . .
C C24 0.4675(2) 0.18512(16) 0.6359(3) 0.0336(9) Uani d . . . 1 . .
H H24 0.5228 0.192 0.6213 0.04 Uiso calc U . R 1 . .
C C25 0.4426(2) 0.13585(16) 0.6580(3) 0.0399(10) Uani d . . . 1 . .
H H25 0.4802 0.108 0.6563 0.048 Uiso calc U . R 1 . .
C C26 0.3628(2) 0.12728(14) 0.6824(3) 0.0327(9) Uani d . . . 1 . .
H H26 0.3446 0.0938 0.6998 0.039 Uiso calc U . R 1 . .
C C27 0.3095(2) 0.16892(13) 0.6807(2) 0.0232(8) Uani d . . . 1 . .
C C28 0.22016(19) 0.15986(12) 0.7025(2) 0.0235(8) Uani d . . . 1 . .
H H28A 0.1951 0.1404 0.6506 0.028 Uiso calc U . R 1 . .
H H28B 0.2158 0.1385 0.7594 0.028 Uiso calc U . R 1 . .
C C29 0.08719(18) 0.20029(13) 0.6988(2) 0.0201(7) Uani d . . . 1 . .
H H29A 0.0799 0.1918 0.6321 0.024 Uiso calc U . R 1 . .
H H29B 0.0588 0.2334 0.7104 0.024 Uiso calc U . R 1 . .
C C30 0.04591(19) 0.15839(12) 0.7567(2) 0.0214(7) Uani d . . . 1 . .
H H30A 0.0679 0.1243 0.7387 0.026 Uiso calc U . R 1 . .
H H30B 0.0585 0.164 0.8234 0.026 Uiso calc U . R 1 . .

loop_
_atom_site_aniso_label
_atom_site_aniso_U_11
_atom_site_aniso_U_22
_atom_site_aniso_U_33
_atom_site_aniso_U_12
_atom_site_aniso_U_13
_atom_site_aniso_U_23
Mn1 0.0204(3) 0.0204(3) 0.0161(3) -0.0036(2) -0.0004(2) 0.0000(2)
O1 0.0228(12) 0.0357(15) 0.0232(13) 0.0028(11) -0.0005(10) -0.0091(11)
O2 0.0205(12) 0.0245(13) 0.0211(13) -0.0004(10) -0.0026(10) -0.0043(10)
O3 0.064(2) 0.0480(19) 0.066(2) 0.0329(16) -0.0421(17) -0.0355(17)
O4 0.0201(12) 0.0155(12) 0.0203(12) -0.0021(9) 0.0016(9) -0.0045(10)
O5 0.0244(13) 0.0239(13) 0.0230(13) -0.0059(10) 0.0003(10) 0.0036(10)
O6 0.0230(15) 0.0407(18) 0.092(2) 0.0020(13) 0.0010(15) 0.0298(17)
N1 0.0209(15) 0.0209(16) 0.0329(18) -0.0031(12) -0.0013(13) -0.0054(13)
N2 0.0235(15) 0.0248(16) 0.0310(17) -0.0024(13) -0.0033(13) -0.0042(13)
N3 0.0210(15) 0.0270(16) 0.0183(15) -0.0050(12) -0.0024(12) 0.0026(12)
N4 0.0195(14) 0.0222(15) 0.0171(15) -0.0023(11) -0.0007(11) -0.0013(12)
N5 0.0254(15) 0.0229(16) 0.0194(16) -0.0073(12) -0.0027(12) -0.0039(12)
C1 0.0268(19) 0.0213(18) 0.0214(19) 0.0004(15) -0.0023(15) 0.0006(15)
C2 0.0186(16) 0.0207(18) 0.0136(17) -0.0037(13) 0.0025(13) 0.0005(13)
C3 0.0169(16) 0.0240(18) 0.0186(18) -0.0039(13) -0.0008(13) 0.0044(14)
C4 0.0184(17) 0.0175(17) 0.0252(19) -0.0015(13) 0.0007(14) 0.0009(14)
C5 0.0183(16) 0.0192(17) 0.0177(17) -0.0049(13) 0.0044(13) -0.0014(14)
C6 0.0250(18) 0.0234(18) 0.0151(17) -0.0023(14) -0.0012(13) -0.0019(14)
C7 0.0270(18) 0.0208(18) 0.0209(19) 0.0007(14) -0.0034(14) 0.0006(15)
C8 0.0183(16) 0.0208(18) 0.0166(17) -0.0024(14) 0.0021(13) 0.0014(14)
C9 0.0235(17) 0.0146(17) 0.0182(18) -0.0011(13) 0.0051(14) -0.0008(14)
C10 0.0193(17) 0.0176(17) 0.0187(17) -0.0025(13) -0.0009(13) -0.0007(14)
C11 0.0197(17) 0.0206(17) 0.0189(18) 0.0023(13) 0.0016(13) -0.0008(14)
C12 0.0258(18) 0.0155(16) 0.0165(17) -0.0009(14) 0.0016(14) -0.0005(14)
C13 0.0262(18) 0.0171(17) 0.0148(17) -0.0036(13) -0.0013(14) 0.0009(14)
C14 0.0222(17) 0.0242(19) 0.0251(19) 0.0025(14) -0.0021(14) -0.0021(15)
C15 0.0269(18) 0.0200(18) 0.0227(19) 0.0021(14) 0.0036(14) -0.0039(15)
C16 0.0259(19) 0.0198(19) 0.0252(19) -0.0019(15) 0.0028(15) -0.0015(15)
C17 0.032(2) 0.027(2) 0.024(2) -0.0063(16) -0.0033(16) -0.0042(16)
C18 0.029(2) 0.032(2) 0.038(2) 0.0031(16) -0.0057(17) -0.0165(18)
C19 0.033(2) 0.044(2) 0.032(2) -0.0009(18) 0.0031(17) -0.0134(19)
C20 0.031(2) 0.040(2) 0.023(2) -0.0070(17) 0.0054(15) -0.0035(17)
C21 0.0217(17) 0.030(2) 0.0179(18) -0.0040(15) -0.0048(14) -0.0040(15)
C22 0.0248(18) 0.032(2) 0.0149(18) -0.0052(15) -0.0041(14) 0.0016(15)
C23 0.0235(18) 0.036(2) 0.0179(18) -0.0072(15) -0.0040(14) 0.0046(15)
C24 0.0213(18) 0.049(3) 0.030(2) 0.0003(17) 0.0030(16) 0.0064(18)
C25 0.031(2) 0.039(2) 0.050(3) 0.0096(18) 0.0023(19) 0.005(2)
C26 0.028(2) 0.028(2) 0.043(2) 0.0026(16) 0.0007(17) 0.0088(18)
C27 0.0234(18) 0.029(2) 0.0173(18) -0.0011(15) -0.0027(14) 0.0009(15)
C28 0.0231(18) 0.0208(18) 0.027(2) -0.0025(14) -0.0008(14) 0.0035(15)
C29 0.0199(16) 0.0223(18) 0.0180(18) -0.0004(14) -0.0007(14) 0.0005(14)
C30 0.0229(18) 0.0199(17) 0.0212(19) 0.0017(14) 0.0034(14) 0.0019(14)

loop_
_atom_type_symbol
_atom_type_description
_atom_type_scat_dispersion_real
_atom_type_scat_dispersion_imag
_atom_type_scat_source
C C 0.0033 0.0016 'International Tables Vol C Tables 4.2.6.8 and 6.1.1.4'
H H 0.0000 0.0000 'International Tables Vol C Tables 4.2.6.8 and 6.1.1.4'
Mn Mn 0.3368 0.7283 'International Tables Vol C Tables 4.2.6.8 and 6.1.1.4'
N N 0.0061 0.0033 'International Tables Vol C Tables 4.2.6.8 and 6.1.1.4'
O O 0.0106 0.0060 'International Tables Vol C Tables 4.2.6.8 and 6.1.1.4'

loop_
_geom_angle_atom_site_label_1
_geom_angle_atom_site_label_2
_geom_angle_atom_site_label_3
_geom_angle_site_symmetry_1
_geom_angle_site_symmetry_3
_geom_angle
_geom_angle_publ_flag
O5 Mn1 O2 . . 105.82(9) ?
O5 Mn1 O1 . . 91.62(9) ?
O2 Mn1 O1 . . 86.96(8) ?
O5 Mn1 N3 . . 89.13(9) ?
O2 Mn1 N3 . . 82.78(9) ?
O1 Mn1 N3 . . 169.51(9) ?
O5 Mn1 N5 . . 101.71(9) ?
O2 Mn1 N5 . . 149.67(9) ?
O1 Mn1 N5 . . 79.73(9) ?
N3 Mn1 N5 . . 110.36(10) ?
O5 Mn1 N4 . . 157.14(9) ?
O2 Mn1 N4 . . 85.63(9) ?
O1 Mn1 N4 . . 108.98(9) ?
N3 Mn1 N4 . . 72.45(9) ?
N5 Mn1 N4 . . 73.39(9) ?
Mn1 O1 H1A . . 110.2 ?
Mn1 O1 H1B . . 110.4 ?
H1A O1 H1B . . 103.6 ?
C1 O2 Mn1 . . 130.6(2) ?
C9 O4 C8 . . 103.1(2) ?
C16 O5 Mn1 . . 129.3(2) ?
C9 N1 N2 . . 105.8(3) ?
C8 N2 N1 . . 106.3(2) ?
C27 N3 C23 . . 117.2(3) ?
C27 N3 Mn1 . . 114.6(2) ?
C23 N3 Mn1 . . 125.5(2) ?
C28 N4 C29 . . 111.0(2) ?
C28 N4 C22 . . 111.5(3) ?
C29 N4 C22 . . 112.3(2) ?
C28 N4 Mn1 . . 107.81(18) ?
C29 N4 Mn1 . . 109.90(18) ?
C22 N4 Mn1 . . 104.11(18) ?
C21 N5 C17 . . 117.7(3) ?
C21 N5 Mn1 . . 114.9(2) ?
C17 N5 Mn1 . . 124.4(2) ?
O3 C1 O2 . . 125.4(3) ?
O3 C1 C2 . . 116.0(3) ?
O2 C1 C2 . . 118.5(3) ?
C3 C2 C7 . . 119.1(3) ?
C3 C2 C1 . . 122.5(3) ?
C7 C2 C1 . . 118.4(3) ?
C4 C3 C2 . . 120.7(3) ?
C4 C3 H3 . . 119.7 ?
C2 C3 H3 . . 119.7 ?
C3 C4 C5 . . 119.6(3) ?
C3 C4 H4 . . 120.2 ?
C5 C4 H4 . . 120.2 ?
C6 C5 C4 . . 119.8(3) ?
C6 C5 C8 . . 119.0(3) ?
C4 C5 C8 . . 121.2(3) ?
C7 C6 C5 . . 120.1(3) ?
C7 C6 H6 . . 119.9 ?
C5 C6 H6 . . 119.9 ?
C6 C7 C2 . . 120.6(3) ?
C6 C7 H7 . . 119.7 ?
C2 C7 H7 . . 119.7 ?
N2 C8 O4 . . 112.3(3) ?
N2 C8 C5 . . 130.5(3) ?
O4 C8 C5 . . 117.1(3) ?
N1 C9 O4 . . 112.5(3) ?
N1 C9 C10 . . 129.1(3) ?
O4 C9 C10 . . 118.2(3) ?
C15 C10 C11 . . 118.9(3) ?
C15 C10 C9 . . 121.0(3) ?
C11 C10 C9 . . 120.1(3) ?
C12 C11 C10 . . 120.4(3) ?
C12 C11 H11 . . 119.8 ?
C10 C11 H11 . . 119.8 ?
C11 C12 C13 . . 120.4(3) ?
C11 C12 H12 . . 119.8 ?
C13 C12 H12 . . 119.8 ?
C12 C13 C14 . . 119.3(3) ?
C12 C13 C16 . 8_556 121.0(3) ?
C14 C13 C16 . 8_556 119.6(3) ?
C15 C14 C13 . . 120.2(3) ?
C15 C14 H14 . . 119.9 ?
C13 C14 H14 . . 119.9 ?
C14 C15 C10 . . 120.7(3) ?
C14 C15 H15 . . 119.7 ?
C10 C15 H15 . . 119.7 ?
O6 C16 O5 . . 124.8(3) ?
O6 C16 C13 . 8_666 118.2(3) ?
O5 C16 C13 . 8_666 117.0(3) ?
N5 C17 C18 . . 122.8(3) ?
N5 C17 H17 . . 118.6 ?
C18 C17 H17 . . 118.6 ?
C19 C18 C17 . . 119.0(4) ?
C19 C18 H18 . . 120.5 ?
C17 C18 H18 . . 120.5 ?
C18 C19 C20 . . 119.1(3) ?
C18 C19 H19 . . 120.5 ?
C20 C19 H19 . . 120.5 ?
C21 C20 C19 . . 118.7(3) ?
C21 C20 H20 . . 120.7 ?
C19 C20 H20 . . 120.7 ?
N5 C21 C20 . . 122.7(3) ?
N5 C21 C22 . . 114.8(3) ?
C20 C21 C22 . . 122.4(3) ?
N4 C22 C21 . . 108.8(3) ?
N4 C22 H22A . . 109.9 ?
C21 C22 H22A . . 109.9 ?
N4 C22 H22B . . 109.9 ?
C21 C22 H22B . . 109.9 ?
H22A C22 H22B . . 108.3 ?
N3 C23 C24 . . 123.0(3) ?
N3 C23 H23 . . 118.5 ?
C24 C23 H23 . . 118.5 ?
C25 C24 C23 . . 118.9(3) ?
C25 C24 H24 . . 120.6 ?
C23 C24 H24 . . 120.6 ?
C26 C25 C24 . . 119.4(4) ?
C26 C25 H25 . . 120.3 ?
C24 C25 H25 . . 120.3 ?
C25 C26 C27 . . 118.1(3) ?
C25 C26 H26 . . 120.9 ?
C27 C26 H26 . . 120.9 ?
N3 C27 C26 . . 123.4(3) ?
N3 C27 C28 . . 117.5(3) ?
C26 C27 C28 . . 119.0(3) ?
N4 C28 C27 . . 112.8(3) ?
N4 C28 H28A . . 109.0 ?
C27 C28 H28A . . 109.0 ?
N4 C28 H28B . . 109.0 ?
C27 C28 H28B . . 109.0 ?
H28A C28 H28B . . 107.8 ?
N4 C29 C30 . . 115.8(3) ?
N4 C29 H29A . . 108.3 ?
C30 C29 H29A . . 108.3 ?
N4 C29 H29B . . 108.3 ?
C30 C29 H29B . . 108.3 ?
H29A C29 H29B . . 107.4 ?
C30 C30 C29 3_556 . 111.8(3) ?
C30 C30 H30A 3_556 . 109.3 ?
C29 C30 H30A . . 109.3 ?
C30 C30 H30B 3_556 . 109.3 ?
C29 C30 H30B . . 109.3 ?
H30A C30 H30B . . 107.9 ?

loop_
_geom_bond_atom_site_label_1
_geom_bond_atom_site_label_2
_geom_bond_site_symmetry_2
_geom_bond_distance
_geom_bond_publ_flag
Mn1 O5 . 2.134(2) ?
Mn1 O2 . 2.184(2) ?
Mn1 O1 . 2.211(2) ?
Mn1 N3 . 2.281(3) ?
Mn1 N5 . 2.294(3) ?
Mn1 N4 . 2.338(3) ?
O1 H1A . 0.8669 ?
O1 H1B . 0.8675 ?
O2 C1 . 1.252(4) ?
O3 C1 . 1.249(4) ?
O4 C9 . 1.362(4) ?
O4 C8 . 1.362(4) ?
O5 C16 . 1.261(4) ?
O6 C16 . 1.250(4) ?
N1 C9 . 1.294(4) ?
N1 N2 . 1.418(4) ?
N2 C8 . 1.289(4) ?
N3 C27 . 1.339(4) ?
N3 C23 . 1.347(4) ?
N4 C28 . 1.464(4) ?
N4 C29 . 1.479(4) ?
N4 C22 . 1.491(4) ?
N5 C21 . 1.345(4) ?
N5 C17 . 1.347(4) ?
C1 C2 . 1.508(5) ?
C2 C3 . 1.393(4) ?
C2 C7 . 1.395(4) ?
C3 C4 . 1.384(5) ?
C3 H3 . 0.95 ?
C4 C5 . 1.405(4) ?
C4 H4 . 0.95 ?
C5 C6 . 1.386(5) ?
C5 C8 . 1.460(4) ?
C6 C7 . 1.383(5) ?
C6 H6 . 0.95 ?
C7 H7 . 0.95 ?
C9 C10 . 1.456(4) ?
C10 C15 . 1.389(4) ?
C10 C11 . 1.403(4) ?
C11 C12 . 1.385(4) ?
C11 H11 . 0.95 ?
C12 C13 . 1.391(4) ?
C12 H12 . 0.95 ?
C13 C14 . 1.397(5) ?
C13 C16 8_556 1.511(4) ?
C14 C15 . 1.386(5) ?
C14 H14 . 0.95 ?
C15 H15 . 0.95 ?
C16 C13 8_666 1.511(4) ?
C17 C18 . 1.381(5) ?
C17 H17 . 0.95 ?
C18 C19 . 1.372(6) ?
C18 H18 . 0.95 ?
C19 C20 . 1.388(6) ?
C19 H19 . 0.95 ?
C20 C21 . 1.384(5) ?
C20 H20 . 0.95 ?
C21 C22 . 1.502(5) ?
C22 H22A . 0.99 ?
C22 H22B . 0.99 ?
C23 C24 . 1.378(5) ?
C23 H23 . 0.95 ?
C24 C25 . 1.377(6) ?
C24 H24 . 0.95 ?
C25 C26 . 1.377(5) ?
C25 H25 . 0.95 ?
C26 C27 . 1.389(5) ?
C26 H26 . 0.95 ?
C27 C28 . 1.521(4) ?
C28 H28A . 0.99 ?
C28 H28B . 0.99 ?
C29 C30 . 1.527(4) ?
C29 H29A . 0.99 ?
C29 H29B . 0.99 ?
C30 C30 3_556 1.522(6) ?
C30 H30A . 0.99 ?
C30 H30B . 0.99 ?

loop_
_geom_torsion_atom_site_label_1
_geom_torsion_atom_site_label_2
_geom_torsion_atom_site_label_3
_geom_torsion_atom_site_label_4
_geom_torsion_site_symmetry_1
_geom_torsion_site_symmetry_2
_geom_torsion_site_symmetry_3
_geom_torsion_site_symmetry_4
_geom_torsion
_geom_torsion_publ_flag
C9 N1 N2 C8 . . . . -0.1(4) ?
Mn1 O2 C1 O3 . . . . -3.3(5) ?
Mn1 O2 C1 C2 . . . . -178.88(19) ?
O3 C1 C2 C3 . . . . -163.2(3) ?
O2 C1 C2 C3 . . . . 12.8(5) ?
O3 C1 C2 C7 . . . . 14.9(5) ?
O2 C1 C2 C7 . . . . -169.2(3) ?
C7 C2 C3 C4 . . . . -1.4(5) ?
C1 C2 C3 C4 . . . . 176.6(3) ?
C2 C3 C4 C5 . . . . -0.1(5) ?
C3 C4 C5 C6 . . . . 1.3(5) ?
C3 C4 C5 C8 . . . . -176.1(3) ?
C4 C5 C6 C7 . . . . -1.0(5) ?
C8 C5 C6 C7 . . . . 176.5(3) ?
C5 C6 C7 C2 . . . . -0.6(5) ?
C3 C2 C7 C6 . . . . 1.8(5) ?
C1 C2 C7 C6 . . . . -176.3(3) ?
N1 N2 C8 O4 . . . . -0.2(4) ?
N1 N2 C8 C5 . . . . 176.8(3) ?
C9 O4 C8 N2 . . . . 0.5(3) ?
C9 O4 C8 C5 . . . . -176.9(3) ?
C6 C5 C8 N2 . . . . 150.7(3) ?
C4 C5 C8 N2 . . . . -31.9(5) ?
C6 C5 C8 O4 . . . . -32.5(4) ?
C4 C5 C8 O4 . . . . 144.9(3) ?
N2 N1 C9 O4 . . . . 0.5(4) ?
N2 N1 C9 C10 . . . . -174.3(3) ?
C8 O4 C9 N1 . . . . -0.6(3) ?
C8 O4 C9 C10 . . . . 174.8(3) ?
N1 C9 C10 C15 . . . . 172.3(3) ?
O4 C9 C10 C15 . . . . -2.1(5) ?
N1 C9 C10 C11 . . . . -5.3(5) ?
O4 C9 C10 C11 . . . . -179.7(3) ?
C15 C10 C11 C12 . . . . -2.4(5) ?
C9 C10 C11 C12 . . . . 175.3(3) ?
C10 C11 C12 C13 . . . . 0.2(5) ?
C11 C12 C13 C14 . . . . 1.7(5) ?
C11 C12 C13 C16 . . . 8_556 -176.0(3) ?
C12 C13 C14 C15 . . . . -1.4(5) ?
C16 C13 C14 C15 8_556 . . . 176.3(3) ?
C13 C14 C15 C10 . . . . -0.8(5) ?
C11 C10 C15 C14 . . . . 2.7(5) ?
C9 C10 C15 C14 . . . . -174.9(3) ?
Mn1 O5 C16 O6 . . . . -2.6(5) ?
Mn1 O5 C16 C13 . . . 8_666 178.8(2) ?
C21 N5 C17 C18 . . . . -1.0(5) ?
Mn1 N5 C17 C18 . . . . 158.3(3) ?
N5 C17 C18 C19 . . . . 0.2(5) ?
C17 C18 C19 C20 . . . . 0.9(5) ?
C18 C19 C20 C21 . . . . -1.3(5) ?
C17 N5 C21 C20 . . . . 0.6(5) ?
Mn1 N5 C21 C20 . . . . -160.6(3) ?
C17 N5 C21 C22 . . . . 177.5(3) ?
Mn1 N5 C21 C22 . . . . 16.4(3) ?
C19 C20 C21 N5 . . . . 0.5(5) ?
C19 C20 C21 C22 . . . . -176.2(3) ?
C28 N4 C22 C21 . . . . 167.9(3) ?
C29 N4 C22 C21 . . . . -66.9(3) ?
Mn1 N4 C22 C21 . . . . 51.9(3) ?
N5 C21 C22 N4 . . . . -47.9(4) ?
C20 C21 C22 N4 . . . . 129.0(3) ?
C27 N3 C23 C24 . . . . 1.6(5) ?
Mn1 N3 C23 C24 . . . . -158.6(3) ?
N3 C23 C24 C25 . . . . 0.6(5) ?
C23 C24 C25 C26 . . . . -2.5(6) ?
C24 C25 C26 C27 . . . . 2.1(6) ?
C23 N3 C27 C26 . . . . -2.0(5) ?
Mn1 N3 C27 C26 . . . . 160.4(3) ?
C23 N3 C27 C28 . . . . -178.7(3) ?
Mn1 N3 C27 C28 . . . . -16.4(4) ?
C25 C26 C27 N3 . . . . 0.2(6) ?
C25 C26 C27 C28 . . . . 176.9(3) ?
C29 N4 C28 C27 . . . . 156.5(3) ?
C22 N4 C28 C27 . . . . -77.6(3) ?
Mn1 N4 C28 C27 . . . . 36.1(3) ?
N3 C27 C28 N4 . . . . -14.6(4) ?
C26 C27 C28 N4 . . . . 168.4(3) ?
C28 N4 C29 C30 . . . . 56.9(4) ?
C22 N4 C29 C30 . . . . -68.6(3) ?
Mn1 N4 C29 C30 . . . . 176.0(2) ?
N4 C29 C30 C30 . . . 3_556 172.2(3) ?
